data_1573318
_journal_coeditor_code WM5740
_journal_paper_doi 10.1107/S2056989024011253
_chemical_formula_iupac 'C19 H19 N O2'
_chemical_formula_moiety 'C19 H19 N O2'
_chemical_formula_sum 'C19 H19 N O2'
_chemical_formula_weight 293.35
_chemical_name_systematic
;
4-(2-Phenylethyl)-4-azatetracyclo[5.3.2.0^2,6^.0^8,10^]dodec-11-ene-3,5-dione
;
_space_group_crystal_system monoclinic
_space_group_IT_number 14
_space_group_name_Hall '-P 2yn'
_space_group_name_H-M_alt 'P 1 21/n 1'
_atom_sites_solution_hydrogens geom
_atom_sites_solution_primary dual
_audit_creation_method
;
Olex2 1.5
(compiled 2024.01.12 svn.r2f8d729c for OlexSys, GUI svn.r6928)
;
_cell_angle_alpha 90
_cell_angle_beta 95.625(3)
_cell_angle_gamma 90
_cell_formula_units_Z 4
_cell_length_a 6.1340(2)
_cell_length_b 21.2794(8)
_cell_length_c 11.4373(3)
_cell_measurement_reflns_used 5833
_cell_measurement_temperature 100.00(10)
_cell_measurement_theta_max 76.8310
_cell_measurement_theta_min 4.1260
_cell_volume 1485.70(8)
_computing_cell_refinement
;
CrysAlisPro (Rigaku OD, 2023)
;
_computing_data_collection
;
CrysAlisPro (Rigaku OD, 2023)
;
_computing_data_reduction
;
CrysAlisPro (Rigaku OD, 2023)
;
_computing_molecular_graphics
;
CrystalMaker (Palmer, 2007)
;
_computing_publication_material
;
Olex2 (Dolomanov <i>et al.</i>, 2009; Bourhis <i>et al.</i>,
2015)
;
_computing_structure_refinement
;
SHELXL (Sheldrick, 2015b)
;
_computing_structure_solution
;
<i>SHELXT</i> (Sheldrick, 2015a)
;
_diffrn_ambient_temperature 100.00(10)
_diffrn_detector 'Hybrid Pixel Array Detector'
_diffrn_detector_area_resol_mean 10.0000
_diffrn_measured_fraction_theta_full 0.998
_diffrn_measured_fraction_theta_max 0.982
_diffrn_measurement_device 'four-circle diffractometer'
_diffrn_measurement_device_type 'XtaLAB Synergy, Dualflex, HyPix'
_diffrn_measurement_method '\w scans'
_diffrn_radiation_monochromator mirror
_diffrn_radiation_probe x-ray
_diffrn_radiation_type 'Cu K\a'
_diffrn_radiation_wavelength 1.54184
_diffrn_reflns_av_R_equivalents 0.0682
_diffrn_reflns_av_unetI/netI 0.0646
_diffrn_reflns_limit_h_max 7
_diffrn_reflns_limit_h_min -7
_diffrn_reflns_limit_k_max 26
_diffrn_reflns_limit_k_min -26
_diffrn_reflns_limit_l_max 13
_diffrn_reflns_limit_l_min -14
_diffrn_reflns_number 11251
_diffrn_reflns_theta_full 67.684
_diffrn_reflns_theta_max 77.236
_diffrn_reflns_theta_min 4.155
_diffrn_source 'micro-focus sealed X-ray tube'
_exptl_absorpt_coefficient_mu 0.674
_exptl_absorpt_correction_T_max 1.000
_exptl_absorpt_correction_T_min 0.816
_exptl_absorpt_correction_type gaussian
_exptl_absorpt_process_details
;
(CrysAlisPro; Rigaku OD, 2023)
;
_exptl_crystal_colour colourless
_exptl_crystal_density_diffrn 1.311
_exptl_crystal_description irregular
_exptl_crystal_F_000 624
_exptl_crystal_size_max 0.276
_exptl_crystal_size_mid 0.065
_exptl_crystal_size_min 0.031
_refine_diff_density_max 0.285
_refine_diff_density_min -0.317
_refine_ls_extinction_method none
_refine_ls_goodness_of_fit_ref 1.045
_refine_ls_hydrogen_treatment constr
_refine_ls_matrix_type full
_refine_ls_number_parameters 199
_refine_ls_number_reflns 3094
_refine_ls_number_restraints 0
_refine_ls_restrained_S_all 1.045
_refine_ls_R_factor_all 0.0642
_refine_ls_R_factor_gt 0.0523
_refine_ls_shift/su_max 0.000
_refine_ls_shift/su_mean 0.000
_refine_ls_structure_factor_coef Fsqd
_refine_ls_weighting_details 'w=1/[\s^2^(Fo^2^)+(0.0696P)^2^+0.6093P] where P=(Fo^2^+2Fc^2^)/3'
_refine_ls_weighting_scheme calc
_refine_ls_wR_factor_gt 0.1391
_refine_ls_wR_factor_ref 0.1489
_reflns_number_gt 2481
_reflns_number_total 3094
_reflns_threshold_expression 'I > 2\s(I)'
_cod_data_source_file wm5740.cif
_cod_data_source_block I
_cod_database_code 1573318
_shelx_space_group_comment
;
The symmetry employed for this shelxl refinement is uniquely defined
by the following loop, which should always be used as a source of
symmetry information in preference to the above space-group names.
They are only intended as comments.
;

loop_
_space_group_symop_operation_xyz
'x, y, z'
'-x+1/2, y+1/2, -z+1/2'
'-x, -y, -z'
'x-1/2, -y-1/2, z-1/2'

loop_
_atom_site_type_symbol
_atom_site_label
_atom_site_fract_x
_atom_site_fract_y
_atom_site_fract_z
_atom_site_U_iso_or_equiv
_atom_site_adp_type
_atom_site_calc_flag
_atom_site_occupancy
_atom_site_disorder_assembly
_atom_site_disorder_group
O O1 0.1032(2) 0.67788(7) 0.42612(11) 0.0319(3) Uani d 1 . .
O O2 0.7405(2) 0.66698(6) 0.66530(11) 0.0330(3) Uani d 1 . .
N N1 0.4237(2) 0.65809(7) 0.54138(12) 0.0245(3) Uani d 1 . .
C C1 0.2421(3) 0.69384(8) 0.50360(14) 0.0241(4) Uani d 1 . .
C C2 0.5649(3) 0.68831(8) 0.62579(15) 0.0256(4) Uani d 1 . .
C C3 0.2536(3) 0.75512(8) 0.56981(14) 0.0236(4) Uani d 1 . .
H H3 0.123802 0.759793 0.615613 0.028 Uiso calc 1 . .
C C4 0.4672(3) 0.75100(8) 0.65382(14) 0.0231(4) Uani d 1 . .
H H4 0.433452 0.752250 0.737575 0.028 Uiso calc 1 . .
C C5 0.6221(3) 0.80617(8) 0.62777(15) 0.0246(4) Uani d 1 . .
H H5 0.763479 0.804214 0.679197 0.030 Uiso calc 1 . .
C C6 0.6582(3) 0.80049(9) 0.49988(15) 0.0261(4) Uani d 1 . .
H H6 0.799403 0.795115 0.473882 0.031 Uiso calc 1 . .
C C7 0.4770(3) 0.80360(8) 0.42621(15) 0.0243(4) Uani d 1 . .
H H7 0.478006 0.800593 0.343395 0.029 Uiso calc 1 . .
C C8 0.2696(3) 0.81229(8) 0.48505(15) 0.0236(4) Uani d 1 . .
H H8 0.138189 0.815029 0.426211 0.028 Uiso calc 1 . .
C C9 0.2871(3) 0.86951(8) 0.56640(15) 0.0273(4) Uani d 1 . .
H H9 0.150156 0.882946 0.600205 0.033 Uiso calc 1 . .
C C10 0.4937(3) 0.86586(8) 0.65038(15) 0.0269(4) Uani d 1 . .
H H10 0.480218 0.877117 0.734259 0.032 Uiso calc 1 . .
C C11 0.4636(3) 0.91838(9) 0.56136(16) 0.0306(4) Uani d 1 . .
H H11A 0.434327 0.961057 0.590545 0.037 Uiso calc 1 . .
H H11B 0.552811 0.917114 0.493804 0.037 Uiso calc 1 . .
C C12 0.4735(3) 0.59815(8) 0.48821(15) 0.0266(4) Uani d 1 . .
H H12A 0.335405 0.575070 0.466226 0.032 Uiso calc 1 . .
H H12B 0.564550 0.572440 0.546295 0.032 Uiso calc 1 . .
C C13 0.5946(3) 0.60743(9) 0.37955(16) 0.0281(4) Uani d 1 . .
H H13A 0.506493 0.634553 0.322642 0.034 Uiso calc 1 . .
H H13B 0.735919 0.628814 0.401942 0.034 Uiso calc 1 . .
C C14 0.6365(3) 0.54518(8) 0.32266(14) 0.0243(4) Uani d 1 . .
C C15 0.8332(3) 0.51322(9) 0.34909(16) 0.0307(4) Uani d 1 . .
H H15 0.945359 0.531513 0.401466 0.037 Uiso calc 1 . .
C C16 0.8672(3) 0.45473(10) 0.29953(19) 0.0388(5) Uani d 1 . .
H H16 1.001862 0.433229 0.318270 0.047 Uiso calc 1 . .
C C17 0.7048(4) 0.42793(10) 0.22293(19) 0.0410(5) Uani d 1 . .
H H17 0.727929 0.387999 0.189122 0.049 Uiso calc 1 . .
C C18 0.5090(4) 0.45915(10) 0.19556(17) 0.0381(5) Uani d 1 . .
H H18 0.397671 0.440800 0.142784 0.046 Uiso calc 1 . .
C C19 0.4755(3) 0.51726(9) 0.24523(16) 0.0305(4) Uani d 1 . .
H H19 0.340323 0.538453 0.226201 0.037 Uiso calc 1 . .

loop_
_atom_site_aniso_label
_atom_site_aniso_U_11
_atom_site_aniso_U_22
_atom_site_aniso_U_33
_atom_site_aniso_U_12
_atom_site_aniso_U_13
_atom_site_aniso_U_23
O1 0.0239(6) 0.0413(8) 0.0283(7) -0.0053(5) -0.0082(5) -0.0036(5)
O2 0.0311(7) 0.0350(7) 0.0298(7) 0.0080(5) -0.0131(5) -0.0025(5)
N1 0.0244(7) 0.0273(8) 0.0207(7) 0.0002(5) -0.0035(5) -0.0007(5)
C1 0.0200(7) 0.0305(9) 0.0212(8) -0.0020(6) -0.0005(6) 0.0025(6)
C2 0.0266(8) 0.0297(9) 0.0189(7) 0.0011(6) -0.0061(6) -0.0003(6)
C3 0.0183(7) 0.0309(9) 0.0208(7) 0.0002(6) -0.0029(6) 0.0008(6)
C4 0.0222(8) 0.0279(9) 0.0180(7) 0.0015(6) -0.0043(6) 0.0000(6)
C5 0.0193(7) 0.0299(9) 0.0227(8) -0.0011(6) -0.0078(6) -0.0010(6)
C6 0.0201(8) 0.0313(9) 0.0266(8) -0.0003(6) 0.0002(6) -0.0007(7)
C7 0.0238(8) 0.0294(9) 0.0194(7) -0.0011(6) -0.0002(6) 0.0010(6)
C8 0.0177(7) 0.0295(9) 0.0223(8) 0.0012(6) -0.0043(6) 0.0018(6)
C9 0.0255(8) 0.0305(9) 0.0251(8) 0.0042(7) -0.0021(7) 0.0009(7)
C10 0.0276(8) 0.0291(9) 0.0226(8) 0.0004(7) -0.0046(7) -0.0021(6)
C11 0.0347(9) 0.0272(9) 0.0284(9) 0.0006(7) -0.0040(7) 0.0001(7)
C12 0.0294(8) 0.0267(8) 0.0226(8) -0.0009(7) -0.0029(7) -0.0011(6)
C13 0.0298(8) 0.0282(9) 0.0261(8) -0.0021(7) 0.0008(7) -0.0004(7)
C14 0.0243(8) 0.0278(9) 0.0206(7) -0.0008(6) 0.0005(6) 0.0021(6)
C15 0.0242(8) 0.0378(10) 0.0296(9) 0.0004(7) -0.0009(7) 0.0070(7)
C16 0.0360(10) 0.0377(11) 0.0448(11) 0.0111(8) 0.0145(8) 0.0110(9)
C17 0.0576(13) 0.0301(10) 0.0381(10) -0.0008(9) 0.0196(9) -0.0033(8)
C18 0.0474(11) 0.0378(11) 0.0284(9) -0.0086(9) -0.0001(8) -0.0063(8)
C19 0.0286(9) 0.0348(10) 0.0266(8) -0.0008(7) -0.0043(7) 0.0007(7)

loop_
_atom_type_symbol
_atom_type_description
_atom_type_scat_dispersion_real
_atom_type_scat_dispersion_imag
_atom_type_scat_source
C C 0.0181 0.0091 'International Tables Vol C Tables 4.2.6.8 and 6.1.1.4'
H H 0.0000 0.0000 'International Tables Vol C Tables 4.2.6.8 and 6.1.1.4'
N N 0.0311 0.0180 'International Tables Vol C Tables 4.2.6.8 and 6.1.1.4'
O O 0.0492 0.0322 'International Tables Vol C Tables 4.2.6.8 and 6.1.1.4'

loop_
_exptl_crystal_face_index_h
_exptl_crystal_face_index_k
_exptl_crystal_face_index_l
_exptl_crystal_face_perp_dist
-1 0 0 0.1340
1 0 0 0.1340
0 -1 0 0.0153
0 1 0 0.0153
0 1 -1 0.0296
0 -1 1 0.0296
0 1 1 0.0244
0 -2 -1 0.0255

loop_
_geom_angle_atom_site_label_1
_geom_angle_atom_site_label_2
_geom_angle_atom_site_label_3
_geom_angle_site_symmetry_1
_geom_angle_site_symmetry_3
_geom_angle
_geom_angle_publ_flag
C1 N1 C2 . . 113.00(15) ?
C1 N1 C12 . . 123.10(14) ?
C2 N1 C12 . . 123.54(14) ?
O1 C1 N1 . . 124.01(17) ?
O1 C1 C3 . . 127.11(16) ?
N1 C1 C3 . . 108.82(13) ?
O2 C2 N1 . . 123.73(16) ?
O2 C2 C4 . . 127.40(15) ?
N1 C2 C4 . . 108.83(14) ?
C1 C3 H3 . . 110.4 ?
C1 C3 C4 . . 104.95(13) ?
C1 C3 C8 . . 111.37(14) ?
C4 C3 H3 . . 110.4 ?
C4 C3 C8 . . 109.12(13) ?
C8 C3 H3 . . 110.4 ?
C2 C4 C3 . . 104.33(13) ?
C2 C4 H4 . . 110.5 ?
C2 C4 C5 . . 111.29(14) ?
C3 C4 H4 . . 110.5 ?
C3 C4 C5 . . 109.47(13) ?
C5 C4 H4 . . 110.5 ?
C4 C5 H5 . . 111.5 ?
C6 C5 C4 . . 106.02(13) ?
C6 C5 H5 . . 111.5 ?
C6 C5 C10 . . 110.98(14) ?
C10 C5 C4 . . 105.06(14) ?
C10 C5 H5 . . 111.5 ?
C5 C6 H6 . . 122.6 ?
C7 C6 C5 . . 114.74(15) ?
C7 C6 H6 . . 122.6 ?
C6 C7 H7 . . 122.8 ?
C6 C7 C8 . . 114.39(15) ?
C8 C7 H7 . . 122.8 ?
C3 C8 H8 . . 111.5 ?
C7 C8 C3 . . 106.75(13) ?
C7 C8 H8 . . 111.5 ?
C7 C8 C9 . . 110.95(14) ?
C9 C8 C3 . . 104.29(14) ?
C9 C8 H8 . . 111.5 ?
C8 C9 H9 . . 116.8 ?
C10 C9 C8 . . 110.42(14) ?
C10 C9 H9 . . 116.8 ?
C11 C9 C8 . . 122.26(16) ?
C11 C9 H9 . . 116.8 ?
C11 C9 C10 . . 60.00(11) ?
C5 C10 H10 . . 117.0 ?
C9 C10 C5 . . 110.36(14) ?
C9 C10 H10 . . 117.0 ?
C11 C10 C5 . . 122.08(15) ?
C11 C10 C9 . . 59.71(11) ?
C11 C10 H10 . . 117.0 ?
C9 C11 C10 . . 60.29(12) ?
C9 C11 H11A . . 117.7 ?
C9 C11 H11B . . 117.7 ?
C10 C11 H11A . . 117.7 ?
C10 C11 H11B . . 117.7 ?
H11A C11 H11B . . 114.9 ?
N1 C12 H12A . . 109.3 ?
N1 C12 H12B . . 109.3 ?
N1 C12 C13 . . 111.47(15) ?
H12A C12 H12B . . 108.0 ?
C13 C12 H12A . . 109.3 ?
C13 C12 H12B . . 109.3 ?
C12 C13 H13A . . 109.5 ?
C12 C13 H13B . . 109.5 ?
H13A C13 H13B . . 108.1 ?
C14 C13 C12 . . 110.83(15) ?
C14 C13 H13A . . 109.5 ?
C14 C13 H13B . . 109.5 ?
C15 C14 C13 . . 121.05(16) ?
C15 C14 C19 . . 118.36(17) ?
C19 C14 C13 . . 120.55(16) ?
C14 C15 H15 . . 119.7 ?
C16 C15 C14 . . 120.64(17) ?
C16 C15 H15 . . 119.7 ?
C15 C16 H16 . . 120.0 ?
C17 C16 C15 . . 119.94(18) ?
C17 C16 H16 . . 120.0 ?
C16 C17 H17 . . 120.0 ?
C18 C17 C16 . . 120.10(19) ?
C18 C17 H17 . . 120.0 ?
C17 C18 H18 . . 120.1 ?
C17 C18 C19 . . 119.83(18) ?
C19 C18 H18 . . 120.1 ?
C14 C19 H19 . . 119.4 ?
C18 C19 C14 . . 121.12(17) ?
C18 C19 H19 . . 119.4 ?

loop_
_geom_bond_atom_site_label_1
_geom_bond_atom_site_label_2
_geom_bond_site_symmetry_2
_geom_bond_distance
_geom_bond_publ_flag
O1 C1 . 1.216(2) ?
O2 C2 . 1.214(2) ?
N1 C1 . 1.383(2) ?
N1 C2 . 1.390(2) ?
N1 C12 . 1.458(2) ?
C1 C3 . 1.506(2) ?
C2 C4 . 1.510(2) ?
C3 H3 . 1.0000 ?
C3 C4 . 1.550(2) ?
C3 C8 . 1.565(2) ?
C4 H4 . 1.0000 ?
C4 C5 . 1.557(2) ?
C5 H5 . 1.0000 ?
C5 C6 . 1.506(2) ?
C5 C10 . 1.530(2) ?
C6 H6 . 0.9500 ?
C6 C7 . 1.329(2) ?
C7 H7 . 0.9500 ?
C7 C8 . 1.507(2) ?
C8 H8 . 1.0000 ?
C8 C9 . 1.530(2) ?
C9 H9 . 1.0000 ?
C9 C10 . 1.515(2) ?
C9 C11 . 1.507(3) ?
C10 H10 . 1.0000 ?
C10 C11 . 1.511(2) ?
C11 H11A . 0.9900 ?
C11 H11B . 0.9900 ?
C12 H12A . 0.9900 ?
C12 H12B . 0.9900 ?
C12 C13 . 1.522(3) ?
C13 H13A . 0.9900 ?
C13 H13B . 0.9900 ?
C13 C14 . 1.509(3) ?
C14 C15 . 1.392(2) ?
C14 C19 . 1.393(2) ?
C15 H15 . 0.9500 ?
C15 C16 . 1.392(3) ?
C16 H16 . 0.9500 ?
C16 C17 . 1.384(3) ?
C17 H17 . 0.9500 ?
C17 C18 . 1.381(3) ?
C18 H18 . 0.9500 ?
C18 C19 . 1.385(3) ?
C19 H19 . 0.9500 ?

loop_
_geom_hbond_atom_site_label_D
_geom_hbond_atom_site_label_H
_geom_hbond_atom_site_label_A
_geom_hbond_site_symmetry_D
_geom_hbond_site_symmetry_H
_geom_hbond_site_symmetry_A
_geom_hbond_distance_DH
_geom_hbond_distance_HA
_geom_hbond_distance_DA
_geom_hbond_angle_DHA
_geom_hbond_publ_flag
C11 H11A Cg 4_465 ? ? 0.99 2.98 3.744(2) 135 yes
C12 H12B Cg 3_666 . . 0.99 2.92 3.4608(19) 115 yes

loop_
_geom_torsion_atom_site_label_1
_geom_torsion_atom_site_label_2
_geom_torsion_atom_site_label_3
_geom_torsion_atom_site_label_4
_geom_torsion_site_symmetry_1
_geom_torsion_site_symmetry_2
_geom_torsion_site_symmetry_3
_geom_torsion_site_symmetry_4
_geom_torsion
_geom_torsion_publ_flag
O1 C1 C3 C4 . . . . -177.86(17) ?
O1 C1 C3 C8 . . . . -59.9(2) ?
O2 C2 C4 C3 . . . . 174.98(18) ?
O2 C2 C4 C5 . . . . 57.0(2) ?
N1 C1 C3 C4 . . . . -0.50(18) ?
N1 C1 C3 C8 . . . . 117.44(15) ?
N1 C2 C4 C3 . . . . -2.65(18) ?
N1 C2 C4 C5 . . . . -120.61(15) ?
N1 C12 C13 C14 . . . . -177.61(13) ?
C1 N1 C2 O2 . . . . -175.20(17) ?
C1 N1 C2 C4 . . . . 2.5(2) ?
C1 N1 C12 C13 . . . . 83.9(2) ?
C1 C3 C4 C2 . . . . 1.86(17) ?
C1 C3 C4 C5 . . . . 121.06(15) ?
C1 C3 C8 C7 . . . . -60.75(16) ?
C1 C3 C8 C9 . . . . -178.27(13) ?
C2 N1 C1 O1 . . . . 176.20(17) ?
C2 N1 C1 C3 . . . . -1.3(2) ?
C2 N1 C12 C13 . . . . -88.81(19) ?
C2 C4 C5 C6 . . . . 57.84(17) ?
C2 C4 C5 C10 . . . . 175.42(13) ?
C3 C4 C5 C6 . . . . -56.97(17) ?
C3 C4 C5 C10 . . . . 60.61(16) ?
C3 C8 C9 C10 . . . . 62.51(17) ?
C3 C8 C9 C11 . . . . 129.18(16) ?
C4 C3 C8 C7 . . . . 54.64(17) ?
C4 C3 C8 C9 . . . . -62.88(16) ?
C4 C5 C6 C7 . . . . 59.37(19) ?
C4 C5 C10 C9 . . . . -62.47(17) ?
C4 C5 C10 C11 . . . . -128.74(16) ?
C5 C6 C7 C8 . . . . 0.1(2) ?
C5 C10 C11 C9 . . . . 96.28(17) ?
C6 C5 C10 C9 . . . . 51.69(19) ?
C6 C5 C10 C11 . . . . -14.6(2) ?
C6 C7 C8 C3 . . . . -58.86(19) ?
C6 C7 C8 C9 . . . . 54.2(2) ?
C7 C8 C9 C10 . . . . -52.07(19) ?
C7 C8 C9 C11 . . . . 14.6(2) ?
C8 C3 C4 C2 . . . . -117.59(15) ?
C8 C3 C4 C5 . . . . 1.61(18) ?
C8 C9 C10 C5 . . . . 0.2(2) ?
C8 C9 C10 C11 . . . . 116.27(17) ?
C8 C9 C11 C10 . . . . -96.44(17) ?
C10 C5 C6 C7 . . . . -54.2(2) ?
C11 C9 C10 C5 . . . . -116.06(17) ?
C12 N1 C1 O1 . . . . 2.8(3) ?
C12 N1 C1 C3 . . . . -174.62(15) ?
C12 N1 C2 O2 . . . . -1.9(3) ?
C12 N1 C2 C4 . . . . 175.86(15) ?
C12 C13 C14 C15 . . . . -94.16(19) ?
C12 C13 C14 C19 . . . . 83.6(2) ?
C13 C14 C15 C16 . . . . 177.59(17) ?
C13 C14 C19 C18 . . . . -177.77(18) ?
C14 C15 C16 C17 . . . . 0.2(3) ?
C15 C14 C19 C18 . . . . 0.1(3) ?
C15 C16 C17 C18 . . . . 0.0(3) ?
C16 C17 C18 C19 . . . . -0.2(3) ?
C17 C18 C19 C14 . . . . 0.1(3) ?
C19 C14 C15 C16 . . . . -0.2(3) ?
